data_9009833
loop_
_publ_author_name
'Romming, C.'
'Raade, G.'

_publ_section_title
;
 The crystal structure of natural and synthetic holtedahlite
;
_journal_name_full 'Mineralogy and Petrology'
_journal_page_first 91
_journal_page_last 100
_journal_paper_doi 10.1007/BF01164319
_journal_volume 40
_journal_year 1989
_chemical_compound_source Synthetic
_chemical_formula_sum 'H7 Mg12 O30 P6'
_chemical_name_mineral Holtedahlite
_space_group_IT_number 157
_symmetry_space_group_name_Hall 'P 3 -2'
_symmetry_space_group_name_H-M 'P 3 1 m'
_cell_angle_alpha 90
_cell_angle_beta 90
_cell_angle_gamma 120
_cell_formula_units_Z 1
_cell_length_a 11.186
_cell_length_b 11.186
_cell_length_c 4.977
_cell_volume 539.322
_database_code_amcsd 0014622
_exptl_crystal_density_diffrn 2.970
_cod_original_formula_sum 'Mg12 P6 O30 H7'
_cod_database_code 9009833

loop_
_space_group_symop_operation_xyz
x,y,z
x-y,-y,z
-y,x-y,z
y,x,z
-x+y,-x,z
-x,-x+y,z

loop_
_atom_site_aniso_label
_atom_site_aniso_U_11
_atom_site_aniso_U_22
_atom_site_aniso_U_33
_atom_site_aniso_U_12
_atom_site_aniso_U_13
_atom_site_aniso_U_23
Mg1 0.00870 0.01760 0.01190 0.00470 0.00040 -0.00440
Mg2 0.00730 0.00510 0.00800 0.00270 -0.00110 -0.00070
P1 0.00480 0.00480 0.00810 0.00240 0.00000 0.00000
P2 0.00510 0.00510 0.00510 0.00250 0.00000 0.00000
P3 0.00420 0.00420 0.00500 0.00190 0.00020 0.00010
O1 0.00700 0.00700 0.02500 0.00400 0.00300 0.00300
O2 0.01100 0.00900 0.00900 0.00700 0.00000 0.00000
O3 0.00900 0.00900 0.00800 0.00500 -0.00500 -0.00500
O4 0.00700 0.00900 0.00700 0.00200 -0.00100 0.00000
O5 0.00600 0.00600 0.01500 0.00100 0.00000 0.00000
O6 0.01900 0.01900 0.00400 0.00950 0.00000 0.00000
O-h1 0.00800 0.00800 0.00700 0.00200 0.00100 0.00100
O-h2 0.01300 0.01300 0.00900 0.00800 -0.00100 -0.00100
O-H3 0.04200 0.04200 0.01100 0.02100 0.00000 0.00000

loop_
_atom_site_label
_atom_site_fract_x
_atom_site_fract_y
_atom_site_fract_z
_atom_site_U_iso_or_equiv
_atom_site_type_symbol
_atom_site_attached_hydrogens
Mg1 0.67050 0.14610 0.00000 0.01500 Mg 0
Mg2 0.82460 0.14570 0.50650 0.00800 Mg 0
P1 0.00000 0.00000 0.72870 0.00600 P 0
P2 0.66670 0.33330 0.47810 0.00600 P 0
P3 0.66090 0.66090 0.03230 0.00500 P 0
O1 0.12850 0.12850 0.63400 0.01300 O 0
O2 0.72070 0.24090 0.36850 0.01100 O 0
O3 0.73260 0.73260 0.29730 0.01000 O 0
O4 0.87060 0.24400 0.86740 0.00900 O 0
O5 0.52800 0.52800 0.09810 0.01000 O 0
O6 0.66670 0.33330 0.78930 0.01600 O 0
O-h1 0.37270 0.37270 0.68980 0.00900 O 0
O-h2 0.28050 0.28050 0.19750 0.01300 O 0
O-H3 0.00000 0.00000 0.04400 0.03600 O 1
H1 0.43800 0.43800 0.63200 0.01900 H 0
H2 0.22900 0.22900 0.18300 0.01900 H 0

loop_
_cod_changelog_entry_id
_cod_changelog_entry_author
_cod_changelog_entry_date
_cod_changelog_entry_text
1
;cod-tools version 3.8.0
Id: cif_guess_AMCSD_atom_types 9574 2023-05-10 09:00:05Z saulius
;
2023-05-10T18:52:12+03:00
;Derived atom types and hydrogen counts
from atom names that follow the AMCSD naming convention
(Wat == water, O-H == hydroxyl).
;
2
;cod-tools version 3.10.1
Id: cif_fix_AMCSD_aniso_labels 10200 2024-08-01 14:09:44Z saulius
;
2024-08-02T12:21:24+03:00
;Changed the following '_atom_site_aniso_label' values:
'Oh1' -> 'O-h1'
'Oh2' -> 'O-h2'
'OH3' -> 'O-H3'
;

loop_
_cod_related_entry_id
_cod_related_entry_database
_cod_related_entry_code
1 AMCSD 0014622
